data_4031148
loop_
_publ_author_name
'Barton, Benita'
'Caira, Mino R.'
'Hosten, Eric C.'
'McCleland, Cedric W.'
'Weitz, Selwyn'

_publ_section_title
;
 Clathrates of TETROL: Further Aspects of the Selective Inclusion of
 Methylcyclohexanones in Their Energetically Unfavorable Axial Methyl
 Conformations.
;
_journal_issue 14
_journal_name_full 'The Journal of organic chemistry'
_journal_page_first 7184
_journal_page_last 7192
_journal_paper_doi 10.1021/acs.joc.5b01067
_journal_volume 80
_journal_year 2015
_chemical_absolute_configuration syn
_chemical_formula_moiety 'C28 H26 O4, C6 H10 O'
_chemical_formula_sum 'C34 H36 O5'
_chemical_formula_weight 524.63
_chemical_melting_point 421
_chemical_name_systematic
;
(+)-(2R,3R)-tetraphenylbutane-1,2,3,4-tetraol /cyclohexanone (1:1)
;
_space_group_crystal_system monoclinic
_space_group_IT_number 4
_space_group_name_Hall 'P 2yb'
_space_group_name_H-M_alt 'P 1 21 1'
_symmetry_space_group_name_Hall 'P 2yb'
_symmetry_space_group_name_H-M 'P 1 21 1'
_atom_sites_solution_hydrogens geom
_audit_creation_method SHELXL-2014
_cell_angle_alpha 90
_cell_angle_beta 94.025(2)
_cell_angle_gamma 90
_cell_formula_units_Z 2
_cell_length_a 12.5944(4)
_cell_length_b 8.1531(2)
_cell_length_c 13.4570(5)
_cell_measurement_reflns_used 5219
_cell_measurement_temperature 200(2)
_cell_measurement_theta_max 28.30
_cell_measurement_theta_min 2.30
_cell_volume 1378.40(8)
_computing_cell_refinement 'APEX2 v2011.4-1 (Bruker AXS)'
_computing_data_collection 'Bruker Instrument Service v2011.4.0.0'
_computing_data_reduction 'SAINT V7.68A (Bruker AXS, 2009)'
_computing_structure_refinement 'SHELXL-2014 (Sheldrick, 2014)'
_computing_structure_solution 'SHELXS-2013 (Sheldrick, 2014)'
_diffrn_ambient_temperature 200(2)
_diffrn_detector_area_resol_mean 8.3333
_diffrn_measured_fraction_theta_full 1.000
_diffrn_measured_fraction_theta_max 0.996
_diffrn_measurement_device_type 'Bruker APEX-II CCD'
_diffrn_measurement_method '\f and \w scans'
_diffrn_radiation_monochromator graphite
_diffrn_radiation_source 'sealed tube'
_diffrn_radiation_type MoK\a
_diffrn_radiation_wavelength 0.71073
_diffrn_reflns_av_R_equivalents 0.0166
_diffrn_reflns_av_unetI/netI 0.0267
_diffrn_reflns_laue_measured_fraction_full 1.000
_diffrn_reflns_laue_measured_fraction_max 0.996
_diffrn_reflns_limit_h_max 16
_diffrn_reflns_limit_h_min -16
_diffrn_reflns_limit_k_max 10
_diffrn_reflns_limit_k_min -10
_diffrn_reflns_limit_l_max 17
_diffrn_reflns_limit_l_min -16
_diffrn_reflns_number 13345
_diffrn_reflns_point_group_measured_fraction_full 0.984
_diffrn_reflns_point_group_measured_fraction_max 0.949
_diffrn_reflns_theta_full 25.242
_diffrn_reflns_theta_max 28.308
_diffrn_reflns_theta_min 1.517
_exptl_absorpt_coefficient_mu 0.084
_exptl_absorpt_correction_T_max 1.0000
_exptl_absorpt_correction_T_min 0.8958
_exptl_absorpt_correction_type numerical
_exptl_absorpt_process_details 'SADABS V2008/1 (Bruker AXS)'
_exptl_crystal_colour colourless
_exptl_crystal_density_diffrn 1.264
_exptl_crystal_density_meas ?
_exptl_crystal_description platelet
_exptl_crystal_F_000 560
_exptl_crystal_size_max 0.421
_exptl_crystal_size_mid 0.327
_exptl_crystal_size_min 0.070
_refine_diff_density_max 0.215
_refine_diff_density_min -0.207
_refine_diff_density_rms 0.038
_refine_ls_abs_structure_details
;
 Flack x determined using 2252 quotients [(I+)-(I-)]/[(I+)+(I-)]
 (Parsons, Flack and Wagner, Acta Cryst. B69 (2013) 249-259).
;
_refine_ls_abs_structure_Flack -0.1(3)
_refine_ls_extinction_method none
_refine_ls_goodness_of_fit_ref 1.037
_refine_ls_hydrogen_treatment constr
_refine_ls_matrix_type full
_refine_ls_number_parameters 356
_refine_ls_number_reflns 6501
_refine_ls_number_restraints 1
_refine_ls_restrained_S_all 1.037
_refine_ls_R_factor_all 0.0488
_refine_ls_R_factor_gt 0.0388
_refine_ls_shift/su_max 0.000
_refine_ls_shift/su_mean 0.000
_refine_ls_structure_factor_coef Fsqd
_refine_ls_weighting_details 'w=1/[\s^2^(Fo^2^)+(0.0597P)^2^+0.0988P] where P=(Fo^2^+2Fc^2^)/3'
_refine_ls_weighting_scheme calc
_refine_ls_wR_factor_gt 0.0986
_refine_ls_wR_factor_ref 0.1045
_reflns_Friedel_coverage 0.783
_reflns_friedel_fraction_full 0.966
_reflns_friedel_fraction_max 0.895
_reflns_number_gt 5556
_reflns_number_total 6501
_reflns_threshold_expression 'I > 2\s(I)'
_cod_data_source_file jo5b01067_si_002.cif
_cod_data_source_block da141
_cod_depositor_comments
;
The following automatic conversions were performed:

'_exptl_crystal_density_meas' value 'not measured' was changed to '?'
- the value is perceived as not measured.

Automatic conversion script
Id: cif_fix_values 3271 2015-04-21 07:52:19Z andrius 

 Adding full bibliography for 4031148--4031151.cif.
;
_cod_database_code 4031148
_shelx_space_group_comment
;
The symmetry employed for this shelxl refinement is uniquely defined
by the following loop, which should always be used as a source of
symmetry information in preference to the above space-group names.
They are only intended as comments.
;
_shelx_estimated_absorpt_t_min 0.966
_shelx_estimated_absorpt_t_max 0.994
_shelxl_version_number 2014-1

loop_
_space_group_symop_operation_xyz
'x, y, z'
'-x, y+1/2, -z'

loop_
_atom_site_label
_atom_site_type_symbol
_atom_site_fract_x
_atom_site_fract_y
_atom_site_fract_z
_atom_site_U_iso_or_equiv
_atom_site_adp_type
_atom_site_occupancy
_atom_site_site_symmetry_order
_atom_site_calc_flag
_atom_site_refinement_flags_posn
_atom_site_refinement_flags_adp
O1 O 0.30854(13) 0.28390(18) 0.08841(11) 0.0345(4) Uani 1 1 d . .
H1A H 0.3486 0.3027 0.1397 0.052 Uiso 1 1 calc R U
O2 O 0.13686(12) 0.2904(2) 0.21588(11) 0.0350(3) Uani 1 1 d . .
H2A H 0.1726 0.3750 0.2056 0.052 Uiso 1 1 calc R U
O3 O 0.34369(10) 0.30048(18) 0.29330(10) 0.0292(3) Uani 1 1 d . .
H3A H 0.4096 0.2842 0.2937 0.044 Uiso 1 1 calc R U
O4 O 0.17056(11) 0.24505(16) 0.41571(10) 0.0265(3) Uani 1 1 d . .
H4A H 0.1429 0.2817 0.3616 0.040 Uiso 1 1 calc R U
C1 C 0.24690(14) 0.1405(2) 0.10353(13) 0.0222(4) Uani 1 1 d . .
C2 C 0.20249(14) 0.1483(2) 0.20767(13) 0.0220(4) Uani 1 1 d . .
H2 H 0.1568 0.0494 0.2151 0.026 Uiso 1 1 calc R U
C3 C 0.28965(13) 0.1471(2) 0.29370(13) 0.0209(3) Uani 1 1 d . .
H3 H 0.3415 0.0577 0.2815 0.025 Uiso 1 1 calc R U
C4 C 0.24416(13) 0.1180(2) 0.39608(13) 0.0199(4) Uani 1 1 d . .
C11 C 0.15731(15) 0.1418(2) 0.02030(14) 0.0263(4) Uani 1 1 d . .
C12 C 0.05860(16) 0.0708(3) 0.03109(15) 0.0321(4) Uani 1 1 d . .
H12 H 0.0438 0.0231 0.0930 0.039 Uiso 1 1 calc R U
C13 C -0.01896(19) 0.0688(3) -0.04802(17) 0.0398(5) Uani 1 1 d . .
H13 H -0.0861 0.0196 -0.0397 0.048 Uiso 1 1 calc R U
C14 C 0.0013(2) 0.1379(3) -0.13813(17) 0.0441(6) Uani 1 1 d . .
H14 H -0.0515 0.1357 -0.1921 0.053 Uiso 1 1 calc R U
C15 C 0.0985(2) 0.2100(3) -0.14955(17) 0.0454(6) Uani 1 1 d . .
H15 H 0.1125 0.2585 -0.2115 0.054 Uiso 1 1 calc R U
C16 C 0.17648(19) 0.2124(3) -0.07115(16) 0.0367(5) Uani 1 1 d . .
H16 H 0.2433 0.2624 -0.0799 0.044 Uiso 1 1 calc R U
C21 C 0.31363(15) -0.0154(2) 0.09673(14) 0.0245(4) Uani 1 1 d . .
C22 C 0.42252(17) -0.0080(3) 0.08886(16) 0.0375(5) Uani 1 1 d . .
H22 H 0.4572 0.0950 0.0850 0.045 Uiso 1 1 calc R U
C23 C 0.4810(2) -0.1537(4) 0.0867(2) 0.0550(8) Uani 1 1 d . .
H23 H 0.5556 -0.1487 0.0810 0.066 Uiso 1 1 calc R U
C24 C 0.4326(3) -0.3035(4) 0.09250(19) 0.0548(8) Uani 1 1 d . .
H24 H 0.4733 -0.4015 0.0917 0.066 Uiso 1 1 calc R U
C25 C 0.3250(2) -0.3102(3) 0.0994(2) 0.0506(7) Uani 1 1 d . .
H25 H 0.2908 -0.4136 0.1032 0.061 Uiso 1 1 calc R U
C26 C 0.26549(19) -0.1685(3) 0.10107(18) 0.0378(5) Uani 1 1 d . .
H26 H 0.1906 -0.1755 0.1052 0.045 Uiso 1 1 calc R U
C31 C 0.33264(14) 0.1238(2) 0.48040(13) 0.0234(4) Uani 1 1 d . .
C32 C 0.43045(15) 0.0481(3) 0.47191(15) 0.0289(4) Uani 1 1 d . .
H32 H 0.4450 -0.0038 0.4111 0.035 Uiso 1 1 calc R U
C33 C 0.50730(17) 0.0473(3) 0.55126(17) 0.0354(5) Uani 1 1 d . .
H33 H 0.5736 -0.0055 0.5444 0.042 Uiso 1 1 calc R U
C34 C 0.48783(18) 0.1224(3) 0.63964(16) 0.0392(5) Uani 1 1 d . .
H34 H 0.5402 0.1209 0.6940 0.047 Uiso 1 1 calc R U
C35 C 0.3919(2) 0.1999(3) 0.64864(18) 0.0453(6) Uani 1 1 d . .
H35 H 0.3786 0.2532 0.7093 0.054 Uiso 1 1 calc R U
C36 C 0.31417(18) 0.2009(3) 0.56988(16) 0.0357(5) Uani 1 1 d . .
H36 H 0.2482 0.2546 0.5772 0.043 Uiso 1 1 calc R U
C41 C 0.18891(15) -0.0496(2) 0.39709(14) 0.0207(4) Uani 1 1 d . .
C42 C 0.24260(15) -0.1938(3) 0.37655(15) 0.0282(4) Uani 1 1 d . .
H42 H 0.3148 -0.1880 0.3607 0.034 Uiso 1 1 calc R U
C43 C 0.19307(17) -0.3451(2) 0.37875(16) 0.0318(4) Uani 1 1 d . .
H43 H 0.2313 -0.4418 0.3646 0.038 Uiso 1 1 calc R U
C44 C 0.08795(17) -0.3555(3) 0.40151(16) 0.0330(5) Uani 1 1 d . .
H44 H 0.0537 -0.4592 0.4032 0.040 Uiso 1 1 calc R U
C45 C 0.03310(17) -0.2139(3) 0.42179(16) 0.0353(5) Uani 1 1 d . .
H45 H -0.0392 -0.2205 0.4374 0.042 Uiso 1 1 calc R U
C46 C 0.08304(16) -0.0620(3) 0.41949(15) 0.0280(4) Uani 1 1 d . .
H46 H 0.0444 0.0345 0.4334 0.034 Uiso 1 1 calc R U
O5 O 0.54539(14) 0.2649(3) 0.23718(15) 0.0646(6) Uani 1 1 d . .
C51 C 0.64105(19) 0.2737(3) 0.25421(19) 0.0440(6) Uani 1 1 d . .
C52 C 0.7102(2) 0.3478(4) 0.1805(2) 0.0581(7) Uani 1 1 d . .
H52A H 0.7325 0.4587 0.2035 0.070 Uiso 1 1 calc R U
H52B H 0.6685 0.3599 0.1157 0.070 Uiso 1 1 calc R U
C53 C 0.8089(2) 0.2449(4) 0.1657(2) 0.0563(8) Uani 1 1 d . .
H53A H 0.7877 0.1435 0.1290 0.068 Uiso 1 1 calc R U
H53B H 0.8575 0.3072 0.1250 0.068 Uiso 1 1 calc R U
C54 C 0.8665(2) 0.2001(5) 0.2641(2) 0.0631(8) Uani 1 1 d . .
H54A H 0.9282 0.1293 0.2522 0.076 Uiso 1 1 calc R U
H54B H 0.8936 0.3009 0.2981 0.076 Uiso 1 1 calc R U
C55 C 0.7933(2) 0.1110(5) 0.3298(2) 0.0667(9) Uani 1 1 d . .
H55A H 0.8324 0.0840 0.3941 0.080 Uiso 1 1 calc R U
H55B H 0.7696 0.0069 0.2974 0.080 Uiso 1 1 calc R U
C56 C 0.6964(2) 0.2153(4) 0.3488(2) 0.0583(7) Uani 1 1 d . .
H56A H 0.6463 0.1499 0.3862 0.070 Uiso 1 1 calc R U
H56B H 0.7192 0.3110 0.3902 0.070 Uiso 1 1 calc R U

loop_
_atom_site_aniso_label
_atom_site_aniso_U_11
_atom_site_aniso_U_22
_atom_site_aniso_U_33
_atom_site_aniso_U_23
_atom_site_aniso_U_13
_atom_site_aniso_U_12
O1 0.0472(9) 0.0259(8) 0.0302(8) 0.0052(6) 0.0006(6) -0.0146(7)
O2 0.0390(8) 0.0337(7) 0.0317(8) -0.0022(7) -0.0015(6) 0.0178(7)
O3 0.0247(6) 0.0261(7) 0.0368(8) 0.0033(6) 0.0020(6) -0.0061(6)
O4 0.0293(7) 0.0231(7) 0.0275(7) -0.0019(5) 0.0061(5) 0.0075(5)
C1 0.0257(9) 0.0174(9) 0.0235(9) 0.0013(7) 0.0025(7) -0.0012(7)
C2 0.0221(8) 0.0205(9) 0.0234(9) 0.0012(7) 0.0015(7) 0.0038(7)
C3 0.0198(8) 0.0192(8) 0.0239(9) -0.0004(7) 0.0033(7) 0.0015(7)
C4 0.0195(8) 0.0186(9) 0.0219(9) -0.0025(6) 0.0032(6) 0.0020(7)
C11 0.0311(9) 0.0243(9) 0.0234(9) -0.0005(7) 0.0004(7) 0.0058(8)
C12 0.0335(10) 0.0352(12) 0.0273(10) 0.0006(8) -0.0008(8) 0.0005(9)
C13 0.0347(11) 0.0443(14) 0.0392(12) -0.0055(10) -0.0055(9) 0.0017(10)
C14 0.0477(13) 0.0501(15) 0.0325(12) -0.0039(10) -0.0111(10) 0.0122(12)
C15 0.0563(15) 0.0543(15) 0.0251(11) 0.0077(10) -0.0010(10) 0.0100(12)
C16 0.0412(12) 0.0393(12) 0.0297(11) 0.0059(9) 0.0023(9) 0.0038(10)
C21 0.0254(9) 0.0283(10) 0.0198(9) -0.0016(7) 0.0022(7) 0.0042(7)
C22 0.0285(11) 0.0535(14) 0.0310(11) 0.0027(10) 0.0059(9) 0.0023(10)
C23 0.0365(13) 0.088(2) 0.0416(14) 0.0034(13) 0.0100(10) 0.0298(14)
C24 0.0738(19) 0.0551(18) 0.0359(13) -0.0004(11) 0.0065(12) 0.0388(15)
C25 0.0715(18) 0.0289(12) 0.0505(15) -0.0039(10) -0.0025(13) 0.0164(12)
C26 0.0392(12) 0.0257(11) 0.0482(13) -0.0009(9) 0.0018(10) 0.0023(9)
C31 0.0260(9) 0.0208(9) 0.0232(9) 0.0015(7) 0.0005(7) -0.0048(7)
C32 0.0278(10) 0.0302(10) 0.0281(10) 0.0000(8) -0.0019(8) 0.0019(8)
C33 0.0284(10) 0.0385(12) 0.0380(12) 0.0079(9) -0.0057(9) -0.0014(9)
C34 0.0390(12) 0.0471(13) 0.0299(11) 0.0053(10) -0.0095(9) -0.0134(11)
C35 0.0494(14) 0.0574(15) 0.0284(11) -0.0116(10) -0.0022(10) -0.0080(12)
C36 0.0347(11) 0.0427(12) 0.0298(11) -0.0097(9) 0.0024(9) 0.0023(9)
C41 0.0214(8) 0.0217(9) 0.0187(9) 0.0013(6) 0.0001(7) 0.0001(7)
C42 0.0227(9) 0.0237(10) 0.0384(11) -0.0013(8) 0.0028(8) 0.0001(8)
C43 0.0366(11) 0.0212(10) 0.0372(11) -0.0009(8) 0.0009(9) 0.0004(8)
C44 0.0395(11) 0.0269(10) 0.0329(11) 0.0012(8) 0.0040(9) -0.0101(9)
C45 0.0283(10) 0.0382(11) 0.0407(12) 0.0000(10) 0.0107(8) -0.0073(9)
C46 0.0246(9) 0.0283(10) 0.0319(11) -0.0023(8) 0.0081(8) -0.0001(8)
O5 0.0359(9) 0.0861(16) 0.0734(13) -0.0250(12) 0.0146(9) -0.0066(10)
C51 0.0376(12) 0.0484(14) 0.0476(14) -0.0116(11) 0.0134(10) -0.0043(11)
C52 0.0504(15) 0.069(2) 0.0568(16) 0.0180(14) 0.0151(13) 0.0047(13)
C53 0.0424(14) 0.082(2) 0.0465(15) 0.0155(14) 0.0179(11) 0.0049(13)
C54 0.0346(13) 0.095(2) 0.0597(18) 0.0073(16) 0.0047(12) 0.0014(14)
C55 0.0616(18) 0.090(2) 0.0476(16) 0.0211(16) -0.0007(13) 0.0041(17)
C56 0.0554(16) 0.083(2) 0.0384(14) -0.0017(14) 0.0162(12) -0.0135(15)

loop_
_atom_type_symbol
_atom_type_description
_atom_type_scat_dispersion_real
_atom_type_scat_dispersion_imag
_atom_type_scat_source
C C 0.0033 0.0016 'International Tables Vol C Tables 4.2.6.8 and 6.1.1.4'
H H 0.0000 0.0000 'International Tables Vol C Tables 4.2.6.8 and 6.1.1.4'
O O 0.0106 0.0060 'International Tables Vol C Tables 4.2.6.8 and 6.1.1.4'

loop_
_geom_angle_atom_site_label_1
_geom_angle_atom_site_label_2
_geom_angle_atom_site_label_3
_geom_angle
C1 O1 H1A 109.5
C2 O2 H2A 109.5
C3 O3 H3A 109.5
C4 O4 H4A 109.5
O1 C1 C21 111.45(15)
O1 C1 C11 105.66(15)
C21 C1 C11 109.97(15)
O1 C1 C2 109.31(15)
C21 C1 C2 108.89(14)
C11 C1 C2 111.55(15)
O2 C2 C3 109.41(14)
O2 C2 C1 110.54(14)
C3 C2 C1 113.41(14)
O2 C2 H2 107.8
C3 C2 H2 107.8
C1 C2 H2 107.8
O3 C3 C2 107.91(14)
O3 C3 C4 110.17(14)
C2 C3 C4 112.45(14)
O3 C3 H3 108.7
C2 C3 H3 108.7
C4 C3 H3 108.7
O4 C4 C41 110.12(14)
O4 C4 C31 106.77(14)
C41 C4 C31 109.08(14)
O4 C4 C3 109.86(14)
C41 C4 C3 109.93(14)
C31 C4 C3 111.03(14)
C12 C11 C16 118.43(18)
C12 C11 C1 122.63(17)
C16 C11 C1 118.91(18)
C11 C12 C13 120.7(2)
C11 C12 H12 119.7
C13 C12 H12 119.7
C14 C13 C12 120.3(2)
C14 C13 H13 119.9
C12 C13 H13 119.9
C15 C14 C13 119.6(2)
C15 C14 H14 120.2
C13 C14 H14 120.2
C14 C15 C16 120.5(2)
C14 C15 H15 119.8
C16 C15 H15 119.8
C15 C16 C11 120.5(2)
C15 C16 H16 119.8
C11 C16 H16 119.8
C22 C21 C26 118.6(2)
C22 C21 C1 121.33(19)
C26 C21 C1 120.00(17)
C21 C22 C23 119.4(2)
C21 C22 H22 120.3
C23 C22 H22 120.3
C24 C23 C22 121.3(2)
C24 C23 H23 119.4
C22 C23 H23 119.4
C25 C24 C23 119.1(2)
C25 C24 H24 120.4
C23 C24 H24 120.4
C24 C25 C26 120.7(3)
C24 C25 H25 119.6
C26 C25 H25 119.6
C25 C26 C21 120.8(2)
C25 C26 H26 119.6
C21 C26 H26 119.6
C32 C31 C36 118.33(17)
C32 C31 C4 121.85(16)
C36 C31 C4 119.77(17)
C31 C32 C33 120.8(2)
C31 C32 H32 119.6
C33 C32 H32 119.6
C34 C33 C32 120.4(2)
C34 C33 H33 119.8
C32 C33 H33 119.8
C33 C34 C35 119.44(19)
C33 C34 H34 120.3
C35 C34 H34 120.3
C34 C35 C36 120.7(2)
C34 C35 H35 119.6
C36 C35 H35 119.6
C35 C36 C31 120.3(2)
C35 C36 H36 119.8
C31 C36 H36 119.8
C46 C41 C42 117.87(17)
C46 C41 C4 120.59(16)
C42 C41 C4 121.53(16)
C43 C42 C41 121.47(17)
C43 C42 H42 119.3
C41 C42 H42 119.3
C44 C43 C42 119.99(19)
C44 C43 H43 120.0
C42 C43 H43 120.0
C45 C44 C43 119.48(19)
C45 C44 H44 120.3
C43 C44 H44 120.3
C44 C45 C46 120.42(18)
C44 C45 H45 119.8
C46 C45 H45 119.8
C45 C46 C41 120.75(18)
C45 C46 H46 119.6
C41 C46 H46 119.6
O5 C51 C56 122.9(2)
O5 C51 C52 121.1(3)
C56 C51 C52 116.0(2)
C51 C52 C53 112.5(2)
C51 C52 H52A 109.1
C53 C52 H52A 109.1
C51 C52 H52B 109.1
C53 C52 H52B 109.1
H52A C52 H52B 107.8
C54 C53 C52 111.4(2)
C54 C53 H53A 109.3
C52 C53 H53A 109.3
C54 C53 H53B 109.3
C52 C53 H53B 109.3
H53A C53 H53B 108.0
C55 C54 C53 110.8(2)
C55 C54 H54A 109.5
C53 C54 H54A 109.5
C55 C54 H54B 109.5
C53 C54 H54B 109.5
H54A C54 H54B 108.1
C54 C55 C56 111.1(3)
C54 C55 H55A 109.4
C56 C55 H55A 109.4
C54 C55 H55B 109.4
C56 C55 H55B 109.4
H55A C55 H55B 108.0
C51 C56 C55 111.6(2)
C51 C56 H56A 109.3
C55 C56 H56A 109.3
C51 C56 H56B 109.3
C55 C56 H56B 109.3
H56A C56 H56B 108.0

loop_
_geom_bond_atom_site_label_1
_geom_bond_atom_site_label_2
_geom_bond_distance
O1 C1 1.426(2)
O1 H1A 0.8400
O2 C2 1.432(2)
O2 H2A 0.8400
O3 C3 1.424(2)
O3 H3A 0.8400
O4 C4 1.427(2)
O4 H4A 0.8400
C1 C21 1.530(3)
C1 C11 1.533(3)
C1 C2 1.546(2)
C2 C3 1.539(2)
C2 H2 1.0000
C3 C4 1.547(2)
C3 H3 1.0000
C4 C41 1.534(2)
C4 C31 1.534(2)
C11 C12 1.388(3)
C11 C16 1.395(3)
C12 C13 1.393(3)
C12 H12 0.9500
C13 C14 1.377(3)
C13 H13 0.9500
C14 C15 1.376(4)
C14 H14 0.9500
C15 C16 1.390(3)
C15 H15 0.9500
C16 H16 0.9500
C21 C22 1.384(3)
C21 C26 1.391(3)
C22 C23 1.399(4)
C22 H22 0.9500
C23 C24 1.369(4)
C23 H23 0.9500
C24 C25 1.365(4)
C24 H24 0.9500
C25 C26 1.378(3)
C25 H25 0.9500
C26 H26 0.9500
C31 C32 1.390(3)
C31 C36 1.393(3)
C32 C33 1.390(3)
C32 H32 0.9500
C33 C34 1.375(3)
C33 H33 0.9500
C34 C35 1.376(4)
C34 H34 0.9500
C35 C36 1.391(3)
C35 H35 0.9500
C36 H36 0.9500
C41 C46 1.391(3)
C41 C42 1.393(3)
C42 C43 1.384(3)
C42 H42 0.9500
C43 C44 1.382(3)
C43 H43 0.9500
C44 C45 1.382(3)
C44 H44 0.9500
C45 C46 1.391(3)
C45 H45 0.9500
C46 H46 0.9500
O5 C51 1.213(3)
C51 C56 1.486(4)
C51 C52 1.493(4)
C52 C53 1.524(4)
C52 H52A 0.9900
C52 H52B 0.9900
C53 C54 1.509(4)
C53 H53A 0.9900
C53 H53B 0.9900
C54 C55 1.508(4)
C54 H54A 0.9900
C54 H54B 0.9900
C55 C56 1.523(4)
C55 H55A 0.9900
C55 H55B 0.9900
C56 H56A 0.9900
C56 H56B 0.9900

loop_
_geom_hbond_atom_site_label_D
_geom_hbond_atom_site_label_H
_geom_hbond_atom_site_label_A
_geom_hbond_distance_DH
_geom_hbond_distance_HA
_geom_hbond_distance_DA
_geom_hbond_angle_DHA
_geom_hbond_site_symmetry_A
O1 H1A O3 0.84 2.07 2.765(2) 139.5 .
O2 H2A O1 0.84 2.52 2.853(2) 104.8 .
O2 H2A O3 0.84 2.46 2.738(2) 100.3 .
O3 H3A O5 0.84 1.93 2.716(2) 156.1 .
O4 H4A O2 0.84 1.96 2.718(2) 149.9 .
C22 H22 O1 0.95 2.43 2.779(3) 101.6 .
C25 H25 O1 0.95 2.49 3.319(3) 146.4 1_545
C36 H36 O4 0.95 2.32 2.679(3) 101.6 .
C46 H46 O4 0.95 2.36 2.737(2) 103.0 .

loop_
_geom_torsion_atom_site_label_1
_geom_torsion_atom_site_label_2
_geom_torsion_atom_site_label_3
_geom_torsion_atom_site_label_4
_geom_torsion
O1 C1 C2 O2 59.73(19)
C21 C1 C2 O2 -178.30(15)
C11 C1 C2 O2 -56.8(2)
O1 C1 C2 C3 -63.56(19)
C21 C1 C2 C3 58.41(18)
C11 C1 C2 C3 179.95(14)
O2 C2 C3 O3 -53.50(19)
C1 C2 C3 O3 70.41(18)
O2 C2 C3 C4 68.21(18)
C1 C2 C3 C4 -167.88(16)
O3 C3 C4 O4 60.33(17)
C2 C3 C4 O4 -60.09(18)
O3 C3 C4 C41 -178.34(14)
C2 C3 C4 C41 61.25(18)
O3 C3 C4 C31 -57.55(18)
C2 C3 C4 C31 -177.96(14)
O1 C1 C11 C12 -151.37(19)
C21 C1 C11 C12 88.2(2)
C2 C1 C11 C12 -32.7(3)
O1 C1 C11 C16 30.8(2)
C21 C1 C11 C16 -89.6(2)
C2 C1 C11 C16 149.44(18)
C16 C11 C12 C13 0.6(3)
C1 C11 C12 C13 -177.25(19)
C11 C12 C13 C14 -0.2(3)
C12 C13 C14 C15 -0.4(4)
C13 C14 C15 C16 0.5(4)
C14 C15 C16 C11 -0.1(4)
C12 C11 C16 C15 -0.5(3)
C1 C11 C16 C15 177.4(2)
O1 C1 C21 C22 7.1(2)
C11 C1 C21 C22 123.97(19)
C2 C1 C21 C22 -113.5(2)
O1 C1 C21 C26 -174.58(18)
C11 C1 C21 C26 -57.7(2)
C2 C1 C21 C26 64.8(2)
C26 C21 C22 C23 -0.7(3)
C1 C21 C22 C23 177.6(2)
C21 C22 C23 C24 -0.2(4)
C22 C23 C24 C25 0.8(4)
C23 C24 C25 C26 -0.3(4)
C24 C25 C26 C21 -0.7(4)
C22 C21 C26 C25 1.2(3)
C1 C21 C26 C25 -177.1(2)
O4 C4 C31 C32 -162.68(17)
C41 C4 C31 C32 78.3(2)
C3 C4 C31 C32 -42.9(2)
O4 C4 C31 C36 19.9(2)
C41 C4 C31 C36 -99.1(2)
C3 C4 C31 C36 139.64(18)
C36 C31 C32 C33 1.0(3)
C4 C31 C32 C33 -176.48(18)
C31 C32 C33 C34 -0.3(3)
C32 C33 C34 C35 -0.6(4)
C33 C34 C35 C36 0.8(4)
C34 C35 C36 C31 -0.2(4)
C32 C31 C36 C35 -0.7(3)
C4 C31 C36 C35 176.8(2)
O4 C4 C41 C46 -2.7(2)
C31 C4 C41 C46 114.16(19)
C3 C4 C41 C46 -123.87(18)
O4 C4 C41 C42 177.78(16)
C31 C4 C41 C42 -65.4(2)
C3 C4 C41 C42 56.6(2)
C46 C41 C42 C43 -0.4(3)
C4 C41 C42 C43 179.15(19)
C41 C42 C43 C44 0.1(3)
C42 C43 C44 C45 0.1(3)
C43 C44 C45 C46 -0.1(3)
C44 C45 C46 C41 -0.2(3)
C42 C41 C46 C45 0.4(3)
C4 C41 C46 C45 -179.13(18)
O5 C51 C52 C53 -134.4(3)
C56 C51 C52 C53 46.6(4)
C51 C52 C53 C54 -49.9(4)
C52 C53 C54 C55 56.6(4)
C53 C54 C55 C56 -58.4(4)
O5 C51 C56 C55 133.0(3)
C52 C51 C56 C55 -48.1(4)
C54 C55 C56 C51 53.2(4)
